data_7131956
loop_
_publ_author_name
'Mandal, Dipendu'
'Qu, Zheng-wang'
'Grimme, Stefan'
'Stephan, Douglas W.'

_publ_section_title
;
 Electron-deficient cyclopropenium cations as Lewis acids in FLP chemistry
;
_journal_name_full 'Chemical Communications'
_journal_paper_doi 10.1039/D3CC02684A
_journal_year 2023
_chemical_formula_moiety 'C2 H F6 O6 S2, C21 F15'
_chemical_formula_sum 'C23 H F21 O6 S2'
_chemical_formula_weight 836.36
_space_group_crystal_system orthorhombic
_space_group_IT_number 18
_space_group_name_Hall 'P 2 2ab'
_space_group_name_H-M_alt 'P 21 21 2'
_atom_sites_solution_hydrogens difmap
_audit_creation_date 2023-04-25
_audit_creation_method
;
Olex2 1.5
(compiled 2023.03.06 svn.rbb2c1857 for OlexSys, GUI svn.r6748)
;
_audit_update_record
;
2023-04-25 deposited with the CCDC.	2023-08-01 downloaded from the CCDC.
;
_cell_angle_alpha 90
_cell_angle_beta 90
_cell_angle_gamma 90
_cell_formula_units_Z 2
_cell_length_a 14.1776(14)
_cell_length_b 8.8685(7)
_cell_length_c 11.4845(12)
_cell_measurement_reflns_used 9879
_cell_measurement_temperature 149.99
_cell_measurement_theta_max 26.23
_cell_measurement_theta_min 2.28
_cell_volume 1444.0(2)
_computing_molecular_graphics 'Olex2 1.5 (Dolomanov et al., 2009)'
_computing_publication_material 'Olex2 1.5 (Dolomanov et al., 2009)'
_computing_structure_refinement 'XL  (Sheldrick, 2008)'
_diffrn_ambient_temperature 149.99
_diffrn_measured_fraction_theta_full 1.000
_diffrn_measured_fraction_theta_max 1.000
_diffrn_measurement_device_type 'Bruker APEX-II CCD'
_diffrn_measurement_method '\f and \w scans'
_diffrn_radiation_monochromator graphite
_diffrn_radiation_type MoK\a
_diffrn_radiation_wavelength 0.71073
_diffrn_reflns_av_R_equivalents 0.0633
_diffrn_reflns_av_unetI/netI 0.0324
_diffrn_reflns_Laue_measured_fraction_full 1.000
_diffrn_reflns_Laue_measured_fraction_max 1.000
_diffrn_reflns_limit_h_max 16
_diffrn_reflns_limit_h_min -16
_diffrn_reflns_limit_k_max 10
_diffrn_reflns_limit_k_min -10
_diffrn_reflns_limit_l_max 13
_diffrn_reflns_limit_l_min -13
_diffrn_reflns_number 22444
_diffrn_reflns_point_group_measured_fraction_full 1.000
_diffrn_reflns_point_group_measured_fraction_max 1.000
_diffrn_reflns_theta_full 25.000
_diffrn_reflns_theta_max 25.000
_diffrn_reflns_theta_min 1.773
_diffrn_source_current 30.0
_diffrn_source_power 1.5
_diffrn_source_voltage 50.0
_diffrn_standards_number 0
_exptl_absorpt_coefficient_mu 0.361
_exptl_absorpt_correction_type none
_exptl_crystal_density_diffrn 1.924
_exptl_crystal_description BLOCK
_exptl_crystal_F_000 816
_exptl_crystal_size_max 0.67
_exptl_crystal_size_mid 0.34
_exptl_crystal_size_min 0.24
_refine_diff_density_max 0.216
_refine_diff_density_min -0.283
_refine_diff_density_rms 0.048
_refine_ls_abs_structure_details
;
 Flack x determined using 931 quotients [(I+)-(I-)]/[(I+)+(I-)]
 (Parsons, Flack and Wagner, Acta Cryst. B69 (2013) 249-259).
;
_refine_ls_abs_structure_Flack 0.07(4)
_refine_ls_extinction_method none
_refine_ls_goodness_of_fit_ref 1.045
_refine_ls_hydrogen_treatment refall
_refine_ls_matrix_type full
_refine_ls_number_parameters 239
_refine_ls_number_reflns 2544
_refine_ls_number_restraints 0
_refine_ls_restrained_S_all 1.045
_refine_ls_R_factor_all 0.0371
_refine_ls_R_factor_gt 0.0312
_refine_ls_shift/su_max 0.000
_refine_ls_shift/su_mean 0.000
_refine_ls_structure_factor_coef Fsqd
_refine_ls_weighting_details 'w=1/[\s^2^(Fo^2^)+(0.0406P)^2^+0.6317P] where P=(Fo^2^+2Fc^2^)/3'
_refine_ls_weighting_scheme calc
_refine_ls_wR_factor_gt 0.0768
_refine_ls_wR_factor_ref 0.0820
_reflns_Friedel_coverage 0.717
_reflns_Friedel_fraction_full 1.000
_reflns_Friedel_fraction_max 1.000
_reflns_number_gt 2319
_reflns_number_total 2544
_reflns_threshold_expression 'I > 2\s(I)'
_cod_data_source_file d3cc02684a2.cif
_cod_data_source_block 1_CCDC1
_cod_database_code 7131956
_shelx_shelxl_version_number 2018/3
_shelx_space_group_comment
;
The symmetry employed for this shelxl refinement is uniquely defined
by the following loop, which should always be used as a source of
symmetry information in preference to the above space-group names.
They are only intended as comments.
;
_shelx_estimated_absorpt_t_max 0.918
_shelx_estimated_absorpt_t_min 0.794
_olex2_refinement_description
;
;
_olex2_submission_special_instructions 'No special instructions were received'

loop_
_space_group_symop_operation_xyz
'x, y, z'
'-x, -y, z'
'-x+1/2, y+1/2, -z'
'x+1/2, -y+1/2, -z'

loop_
_atom_site_label
_atom_site_type_symbol
_atom_site_fract_x
_atom_site_fract_y
_atom_site_fract_z
_atom_site_U_iso_or_equiv
_atom_site_adp_type
_atom_site_occupancy
_atom_site_site_symmetry_order
_atom_site_calc_flag
_atom_site_refinement_flags_posn
_atom_site_refinement_flags_adp
_atom_site_refinement_flags_occupancy
_atom_site_disorder_assembly
_atom_site_disorder_group
S1 S 0.34876(6) 0.59767(9) 0.75033(9) 0.0311(2) Uani 1 1 d . . . . .
O5 O 0.41635(18) 0.4697(3) 0.7394(3) 0.0361(6) Uani 1 1 d . . . . .
O14 O 0.3937(2) 0.7399(3) 0.7416(3) 0.0448(7) Uani 1 1 d . . . . .
F15 F 0.2672(2) 0.4558(3) 0.9215(3) 0.0665(8) Uani 1 1 d . . . . .
F18 F 0.2578(2) 0.6963(4) 0.9297(3) 0.0707(9) Uani 1 1 d . . . . .
F21 F 0.3880(2) 0.5843(4) 0.9713(2) 0.0647(8) Uani 1 1 d . . . . .
O22 O 0.2655(2) 0.5713(3) 0.6855(3) 0.0505(8) Uani 1 1 d . . . . .
C24 C 0.3138(3) 0.5826(5) 0.9026(4) 0.0412(9) Uani 1 1 d . . . . .
F1 F 0.48097(14) 0.1762(3) 0.50763(17) 0.0350(5) Uani 1 1 d . . . . .
F2 F 0.28241(15) 0.0701(3) 0.82518(19) 0.0390(5) Uani 1 1 d . . . . .
F3 F 0.14153(15) 0.2274(3) 0.7215(2) 0.0538(7) Uani 1 1 d . . . . .
F4 F 0.17293(16) 0.3617(3) 0.5135(2) 0.0487(7) Uani 1 1 d . . . . .
F6 F 0.34164(17) 0.3422(3) 0.40825(19) 0.0418(6) Uani 1 1 d . . . . .
F7 F 0.42735(16) 0.2381(2) 0.9564(2) 0.0405(6) Uani 1 1 d . . . . .
C8 C 0.500000 0.000000 0.8279(4) 0.0212(10) Uani 1 2 d S T P . .
C9 C 0.3271(3) 0.2696(4) 0.5081(3) 0.0274(8) Uani 1 1 d . . . . .
C10 C 0.4587(2) 0.0416(3) 0.7254(3) 0.0200(7) Uani 1 1 d . . . . .
C11 C 0.4621(3) 0.1202(4) 1.0149(3) 0.0322(8) Uani 1 1 d . . . . .
C12 C 0.3843(2) 0.1185(3) 0.6678(3) 0.0207(7) Uani 1 1 d . . . . .
C13 C 0.3973(2) 0.1861(4) 0.5591(3) 0.0227(7) Uani 1 1 d . . . . .
F16 F 0.500000 0.000000 1.3088(3) 0.0752(15) Uani 1 2 d S T P . .
C17 C 0.2256(2) 0.2131(4) 0.6692(4) 0.0319(8) Uani 1 1 d . . . . .
F19 F 0.4307(2) 0.2408(3) 1.1930(2) 0.0658(9) Uani 1 1 d . . . . .
C20 C 0.2968(2) 0.1345(4) 0.7217(3) 0.0271(8) Uani 1 1 d . . . . .
C23 C 0.2412(2) 0.2811(4) 0.5633(4) 0.0313(8) Uani 1 1 d . . . . .
C25 C 0.500000 0.000000 0.9529(4) 0.0244(10) Uani 1 2 d S T P . .
C26 C 0.4635(3) 0.1217(5) 1.1343(4) 0.0437(11) Uani 1 1 d . . . . .
C27 C 0.500000 0.000000 1.1925(5) 0.0493(17) Uani 1 2 d S T P . .
H5 H 0.500000 0.500000 0.740(8) 0.11(3) Uiso 1 2 d S . P . .

loop_
_atom_site_aniso_label
_atom_site_aniso_U_11
_atom_site_aniso_U_22
_atom_site_aniso_U_33
_atom_site_aniso_U_23
_atom_site_aniso_U_13
_atom_site_aniso_U_12
S1 0.0318(5) 0.0227(4) 0.0387(5) 0.0000(4) -0.0043(4) -0.0020(3)
O5 0.0340(14) 0.0283(12) 0.0461(16) -0.0050(13) 0.0015(14) -0.0020(10)
O14 0.0520(16) 0.0272(13) 0.0551(19) 0.0052(14) 0.0071(16) -0.0052(12)
F15 0.0585(16) 0.0582(16) 0.083(2) 0.0224(15) 0.0230(16) -0.0089(14)
F18 0.0668(18) 0.0638(17) 0.081(2) -0.0068(16) 0.0278(17) 0.0209(15)
F21 0.0634(17) 0.092(2) 0.0389(14) -0.0026(15) -0.0056(13) 0.0013(17)
O22 0.0502(18) 0.0384(16) 0.063(2) -0.0048(14) -0.0271(16) 0.0048(14)
C24 0.035(2) 0.041(2) 0.048(2) 0.001(2) 0.0034(19) 0.0034(19)
F1 0.0274(12) 0.0471(13) 0.0304(11) 0.0038(10) 0.0077(9) 0.0048(10)
F2 0.0311(11) 0.0517(13) 0.0342(12) 0.0089(11) 0.0104(9) 0.0035(11)
F3 0.0221(11) 0.0708(16) 0.0686(17) 0.0016(14) 0.0111(12) 0.0115(11)
F4 0.0331(12) 0.0503(14) 0.0627(16) 0.0022(13) -0.0219(11) 0.0150(10)
F6 0.0500(14) 0.0447(12) 0.0306(11) 0.0107(10) -0.0085(11) 0.0030(11)
F7 0.0447(12) 0.0300(12) 0.0468(14) -0.0051(10) 0.0081(11) 0.0059(10)
C8 0.022(2) 0.017(2) 0.024(2) 0.000 0.000 -0.0035(18)
C9 0.0344(19) 0.0249(16) 0.0228(17) 0.0007(14) -0.0073(15) 0.0006(14)
C10 0.0191(15) 0.0167(14) 0.0241(17) -0.0017(12) 0.0004(13) -0.0025(12)
C11 0.0305(19) 0.0337(19) 0.032(2) -0.0057(17) 0.0060(16) -0.0079(16)
C12 0.0200(15) 0.0194(15) 0.0227(16) -0.0029(13) -0.0006(13) 0.0013(13)
C13 0.0194(16) 0.0264(17) 0.0223(17) -0.0056(14) -0.0014(14) 0.0014(13)
F16 0.098(3) 0.109(4) 0.0186(17) 0.000 0.000 -0.044(3)
C17 0.0144(16) 0.0361(19) 0.045(2) -0.0036(17) 0.0000(16) 0.0029(15)
F19 0.0728(18) 0.0758(19) 0.0489(17) -0.0360(15) 0.0195(14) -0.0150(16)
C20 0.0252(18) 0.0267(17) 0.0294(19) -0.0023(14) 0.0019(15) -0.0008(14)
C23 0.0264(18) 0.0270(17) 0.041(2) -0.0025(16) -0.0127(17) 0.0060(14)
C25 0.025(2) 0.027(2) 0.022(2) 0.000 0.000 -0.006(2)
C26 0.044(2) 0.053(3) 0.035(2) -0.018(2) 0.0113(19) -0.020(2)
C27 0.058(4) 0.072(5) 0.018(3) 0.000 0.000 -0.029(4)

loop_
_atom_type_symbol
_atom_type_description
_atom_type_scat_dispersion_real
_atom_type_scat_dispersion_imag
_atom_type_scat_source
C C 0.0033 0.0016 'International Tables Vol C Tables 4.2.6.8 and 6.1.1.4'
H H 0.0000 0.0000 'International Tables Vol C Tables 4.2.6.8 and 6.1.1.4'
F F 0.0171 0.0103 'International Tables Vol C Tables 4.2.6.8 and 6.1.1.4'
O O 0.0106 0.0060 'International Tables Vol C Tables 4.2.6.8 and 6.1.1.4'
S S 0.1246 0.1234 'International Tables Vol C Tables 4.2.6.8 and 6.1.1.4'

loop_
_geom_angle_atom_site_label_1
_geom_angle_atom_site_label_2
_geom_angle_atom_site_label_3
_geom_angle
_geom_angle_site_symmetry_1
_geom_angle_site_symmetry_3
_geom_angle_publ_flag
O5 S1 C24 101.51(18) . . ?
O14 S1 O5 112.51(16) . . ?
O14 S1 C24 104.8(2) . . ?
O22 S1 O5 111.49(16) . . ?
O22 S1 O14 119.01(18) . . ?
O22 S1 C24 105.4(2) . . ?
S1 O5 H5 117.3(5) . . ?
F15 C24 S1 110.8(3) . . ?
F18 C24 S1 109.5(3) . . ?
F18 C24 F15 108.1(3) . . ?
F21 C24 S1 110.9(3) . . ?
F21 C24 F15 108.2(4) . . ?
F21 C24 F18 109.3(4) . . ?
C10 C8 C10 60.9(3) . 2_655 ?
C10 C8 C25 149.56(17) 2_655 . ?
C10 C8 C25 149.56(17) . . ?
F6 C9 C13 121.1(3) . . ?
F6 C9 C23 119.9(3) . . ?
C13 C9 C23 119.0(3) . . ?
C8 C10 C10 59.57(17) . 2_655 ?
C8 C10 C12 148.2(3) . . ?
C10 C10 C12 152.20(19) 2_655 . ?
F7 C11 C25 119.0(3) . . ?
F7 C11 C26 120.0(4) . . ?
C26 C11 C25 120.9(4) . . ?
C13 C12 C10 121.6(3) . . ?
C20 C12 C10 120.2(3) . . ?
C20 C12 C13 118.1(3) . . ?
F1 C13 C9 119.6(3) . . ?
F1 C13 C12 119.2(3) . . ?
C9 C13 C12 121.1(3) . . ?
F3 C17 C20 120.4(4) . . ?
F3 C17 C23 119.9(3) . . ?
C20 C17 C23 119.7(3) . . ?
F2 C20 C12 119.2(3) . . ?
F2 C20 C17 119.9(3) . . ?
C17 C20 C12 120.8(3) . . ?
F4 C23 C9 119.0(4) . . ?
F4 C23 C17 119.8(3) . . ?
C17 C23 C9 121.1(3) . . ?
C11 C25 C8 120.8(2) 2_655 . ?
C11 C25 C8 120.8(2) . . ?
C11 C25 C11 118.4(5) 2_655 . ?
F19 C26 C11 120.5(4) . . ?
F19 C26 C27 120.6(4) . . ?
C27 C26 C11 119.0(4) . . ?
F16 C27 C26 119.1(3) . . ?
F16 C27 C26 119.1(3) . 2_655 ?
C26 C27 C26 121.7(5) . 2_655 ?

loop_
_geom_bond_atom_site_label_1
_geom_bond_atom_site_label_2
_geom_bond_distance
_geom_bond_site_symmetry_2
_geom_bond_publ_flag
S1 O5 1.490(3) . ?
S1 O14 1.417(3) . ?
S1 O22 1.416(3) . ?
S1 C24 1.823(4) . ?
O5 H5 1.216(3) . ?
F15 C24 1.322(5) . ?
F18 C24 1.320(5) . ?
F21 C24 1.315(5) . ?
F1 C13 1.328(4) . ?
F2 C20 1.334(4) . ?
F3 C17 1.341(4) . ?
F4 C23 1.332(4) . ?
F6 C9 1.331(4) . ?
F7 C11 1.337(5) . ?
C8 C10 1.366(5) 2_655 ?
C8 C10 1.366(5) . ?
C8 C25 1.435(7) . ?
C9 C13 1.372(5) . ?
C9 C23 1.376(5) . ?
C10 C10 1.384(6) 2_655 ?
C10 C12 1.420(5) . ?
C11 C25 1.390(4) . ?
C11 C26 1.372(6) . ?
C12 C13 1.397(5) . ?
C12 C20 1.394(5) . ?
F16 C27 1.336(6) . ?
C17 C20 1.367(5) . ?
C17 C23 1.375(6) . ?
F19 C26 1.336(5) . ?
C26 C27 1.371(6) . ?

loop_
_geom_torsion_atom_site_label_1
_geom_torsion_atom_site_label_2
_geom_torsion_atom_site_label_3
_geom_torsion_atom_site_label_4
_geom_torsion
_geom_torsion_site_symmetry_1
_geom_torsion_site_symmetry_2
_geom_torsion_site_symmetry_3
_geom_torsion_site_symmetry_4
_geom_torsion_publ_flag
O5 S1 C24 F15 -65.3(3) . . . . ?
O5 S1 C24 F18 175.6(3) . . . . ?
O5 S1 C24 F21 54.9(3) . . . . ?
O14 S1 C24 F15 177.5(3) . . . . ?
O14 S1 C24 F18 58.3(3) . . . . ?
O14 S1 C24 F21 -62.4(3) . . . . ?
O22 S1 C24 F15 51.1(3) . . . . ?
O22 S1 C24 F18 -68.1(3) . . . . ?
O22 S1 C24 F21 171.2(3) . . . . ?
F3 C17 C20 F2 0.8(5) . . . . ?
F3 C17 C20 C12 179.7(3) . . . . ?
F3 C17 C23 F4 0.4(5) . . . . ?
F3 C17 C23 C9 179.3(3) . . . . ?
F6 C9 C13 F1 -0.7(5) . . . . ?
F6 C9 C13 C12 175.5(3) . . . . ?
F6 C9 C23 F4 2.0(5) . . . . ?
F6 C9 C23 C17 -177.0(3) . . . . ?
F7 C11 C25 C8 -1.5(4) . . . . ?
F7 C11 C25 C11 178.5(4) . . . 2_655 ?
F7 C11 C26 F19 -0.2(6) . . . . ?
F7 C11 C26 C27 -179.6(3) . . . . ?
C8 C10 C12 C13 148.8(4) . . . . ?
C8 C10 C12 C20 -28.0(7) . . . . ?
C10 C8 C10 C12 -178.9(7) 2_655 . . . ?
C10 C8 C25 C11 -31.0(3) 2_655 . . 2_655 ?
C10 C8 C25 C11 149.0(3) 2_655 . . . ?
C10 C8 C25 C11 -31.0(3) . . . . ?
C10 C8 C25 C11 149.0(3) . . . 2_655 ?
C10 C10 C12 C13 -29.1(10) 2_655 . . . ?
C10 C10 C12 C20 154.1(7) 2_655 . . . ?
C10 C12 C13 F1 1.1(5) . . . . ?
C10 C12 C13 C9 -175.1(3) . . . . ?
C10 C12 C20 F2 -3.5(5) . . . . ?
C10 C12 C20 C17 177.5(3) . . . . ?
C11 C26 C27 F16 -178.8(3) . . . . ?
C11 C26 C27 C26 1.2(3) . . . 2_655 ?
C13 C9 C23 F4 -179.7(3) . . . . ?
C13 C9 C23 C17 1.3(5) . . . . ?
C13 C12 C20 F2 179.5(3) . . . . ?
C13 C12 C20 C17 0.6(5) . . . . ?
F19 C26 C27 F16 1.8(4) . . . . ?
F19 C26 C27 C26 -178.2(4) . . . 2_655 ?
C20 C12 C13 F1 178.0(3) . . . . ?
C20 C12 C13 C9 1.8(5) . . . . ?
C20 C17 C23 F4 -177.9(3) . . . . ?
C20 C17 C23 C9 1.0(6) . . . . ?
C23 C9 C13 F1 -178.9(3) . . . . ?
C23 C9 C13 C12 -2.7(5) . . . . ?
C23 C17 C20 F2 179.1(3) . . . . ?
C23 C17 C20 C12 -2.0(5) . . . . ?
C25 C8 C10 C10 179.999(3) . . . 2_655 ?
C25 C8 C10 C12 1.1(7) . . . . ?
C25 C11 C26 F19 177.1(3) . . . . ?
C25 C11 C26 C27 -2.3(5) . . . . ?
C26 C11 C25 C8 -178.8(3) . . . . ?
C26 C11 C25 C11 1.2(3) . . . 2_655 ?
